data_7129256
loop_
_publ_author_name
'Srinivasan, Anandi'
'Musgrave, Rebecca A.'
'Rouzieres, Mathieu'
'Clerac, Rodolphe'
'McGrady, John E.'
'Hillard, Elizabeth A.'

_publ_section_title
;
 A Linear Metal-Metal Bonded Tri-Iron Single-Molecule Magnet
;
_journal_name_full 'Chemical Communications'
_journal_paper_doi 10.1039/D1CC05043E
_journal_year 2021
_chemical_compound_source no
_chemical_formula_moiety 'C44 H36 Fe3 N16'
_chemical_formula_sum 'C44 H36 Fe3 N16'
_chemical_formula_weight 956.42
_chemical_melting_point ?
_chemical_name_systematic 'tetrakis(dipyridylformamidinato)triiron(II) bis(tetrafluoroborate) acetonitrile solvate'
_space_group_crystal_system tetragonal
_space_group_IT_number 87
_space_group_name_Hall '-I 4'
_space_group_name_H-M_alt 'I 4/m'
_symmetry_Int_Tables_number 87
_atom_sites_solution_primary dual
_audit_creation_date 2020-07-08
_audit_creation_method
;
Olex2 1.2
(compiled 2017.08.10 svn.r3458 for OlexSys, GUI svn.r5381)
;
_audit_update_record
;
2020-08-28 deposited with the CCDC.	2021-11-15 downloaded from the CCDC.
;
_cell_angle_alpha 90
_cell_angle_beta 90
_cell_angle_gamma 90
_cell_formula_units_Z 4
_cell_length_a 12.8314(5)
_cell_length_b 12.8314(5)
_cell_length_c 32.4133(14)
_cell_measurement_reflns_used 9898
_cell_measurement_temperature 270(2)
_cell_measurement_theta_max 24.95
_cell_measurement_theta_min 2.24
_cell_volume 5336.7(4)
_computing_molecular_graphics 'Olex2 (Dolomanov et al., 2009)'
_computing_publication_material 'Olex2 (Dolomanov et al., 2009)'
_computing_structure_refinement 'olex2.refine (Bourhis et al., 2015)'
_computing_structure_solution 'ShelXT (Sheldrick, 2015)'
_diffrn_ambient_temperature 270(2)
_diffrn_detector 'Bruker APEX2 area detector'
_diffrn_detector_area_resol_mean 7.9
_diffrn_detector_type 'CCD area detector'
_diffrn_measured_fraction_theta_full 0.9984
_diffrn_measured_fraction_theta_max 0.9984
_diffrn_measurement_device 'three-circle diffractometer'
_diffrn_measurement_device_type 'Bruker SMART APEX2 area detector'
_diffrn_measurement_method '\w and \f scans'
_diffrn_radiation_monochromator 'mirror optics'
_diffrn_radiation_probe x-ray
_diffrn_radiation_type 'Mo K\a'
_diffrn_radiation_wavelength 0.71073
_diffrn_reflns_av_R_equivalents 0.0535
_diffrn_reflns_av_unetI/netI 0.0196
_diffrn_reflns_limit_h_max 15
_diffrn_reflns_limit_h_min -15
_diffrn_reflns_limit_k_max 15
_diffrn_reflns_limit_k_min -15
_diffrn_reflns_limit_l_max 39
_diffrn_reflns_limit_l_min -39
_diffrn_reflns_number 46155
_diffrn_reflns_theta_full 25.3845
_diffrn_reflns_theta_max 25.38
_diffrn_reflns_theta_min 1.71
_diffrn_source 'microfocus sealed X-ray tube'
_diffrn_source_type 'Incoatec I\ms'
_diffrn_standards_number 0
_exptl_absorpt_coefficient_mu 0.848
_exptl_absorpt_correction_T_max 0.7452
_exptl_absorpt_correction_T_min 0.6775
_exptl_absorpt_correction_type multi-scan
_exptl_absorpt_process_details SADABS
_exptl_crystal_colour 'clear orange'
_exptl_crystal_colour_lustre clear
_exptl_crystal_colour_primary orange
_exptl_crystal_density_diffrn 1.1903
_exptl_crystal_description plate
_exptl_crystal_F_000 1964.7475
_exptl_crystal_preparation 'Magnetic properties'
_exptl_crystal_recrystallization_method 'Re-crystallisation from solvent: acetonitrile and diethylether'
_exptl_crystal_size_max 0.089
_exptl_crystal_size_mid 0.085
_exptl_crystal_size_min 0.023
_refine_diff_density_max 0.7348
_refine_diff_density_min -0.3580
_refine_diff_density_rms 0.0602
_refine_ls_d_res_high 0.8290
_refine_ls_d_res_low 11.9306
_refine_ls_goodness_of_fit_ref 1.1263
_refine_ls_hydrogen_treatment constr
_refine_ls_matrix_type full
_refine_ls_number_constraints 18
_refine_ls_number_parameters 143
_refine_ls_number_reflns 2509
_refine_ls_number_restraints 0
_refine_ls_restrained_S_all 1.1263
_refine_ls_R_factor_all 0.0515
_refine_ls_R_factor_gt 0.0352
_refine_ls_shift/su_max 0.0000
_refine_ls_shift/su_mean 0.0000
_refine_ls_structure_factor_coef Fsqd
_refine_ls_weighting_details 'w=1/[\s^2^(Fo^2^)+(0.0565P)^2^+4.3208P] where P=(Fo^2^+2Fc^2^)/3'
_refine_ls_weighting_scheme calc
_refine_ls_wR_factor_gt 0.1008
_refine_ls_wR_factor_ref 0.1199
_reflns_Friedel_coverage 0.0
_reflns_limit_h_max 15
_reflns_limit_h_min 0
_reflns_limit_k_max 15
_reflns_limit_k_min 0
_reflns_limit_l_max 39
_reflns_limit_l_min 0
_reflns_number_gt 1799
_reflns_number_total 2509
_reflns_threshold_expression I>=2u(I)
_cod_data_source_file d1cc05043e2.cif
_cod_data_source_block vb_fe3dpyf4bf4_270k_0m_c
_cod_depositor_comments
;
The following automatic conversions were performed:

data item '_chemical_melting_point' value 'not measured' was changed
to '?' -- the value is undefined or not given.

Automatic conversion script
Id: cif_fix_values 7556 2019-12-06 15:28:31Z antanas 
;
_cod_database_code 7129256
_publ_section_exptl
;
Any special experimental details
;
_olex2_refinement_description
;
1. Fixed Uiso
 At 1.2 times of:
  All C(H) groups
2.a Aromatic/amide H refined with riding coordinates:
 C1(H1), C2(H2), C3(H3), C4(H4), C6(H6), C8(H8), C9(H9), C10(H10), C11(H11)
;
_olex2_date_sample_data_collection 2016-06-17
_olex2_date_sample_submission 2016-06-17
_olex2_submission_original_sample_id MM219
_olex2_submission_special_instructions 'No special instructions were received'

loop_
_space_group_symop_id
_space_group_symop_operation_xyz
1 x,y,z
2 -y,x,z
3 y,-x,z
4 -x,-y,z
5 -x,-y,-z
6 y,-x,-z
7 -y,x,-z
8 x,y,-z
9 x+1/2,y+1/2,z+1/2
10 -y+1/2,x+1/2,z+1/2
11 y+1/2,-x+1/2,z+1/2
12 -x+1/2,-y+1/2,z+1/2
13 -x+1/2,-y+1/2,-z+1/2
14 y+1/2,-x+1/2,-z+1/2
15 -y+1/2,x+1/2,-z+1/2
16 x+1/2,y+1/2,-z+1/2

loop_
_atom_site_label
_atom_site_type_symbol
_atom_site_fract_x
_atom_site_fract_y
_atom_site_fract_z
_atom_site_U_iso_or_equiv
_atom_site_adp_type
_atom_site_occupancy
_atom_site_site_symmetry_order
_atom_site_refinement_flags_posn
_atom_site_refinement_flags_adp
_atom_site_refinement_flags_occupancy
Fe1 Fe 0.5 0.0 0.335886(15) 0.03975(18) Uani 1.000000 2 S T P
Fe2 Fe 0.5 0.0 0.25 0.0420(2) Uani 1.000000 4 S T P
N1 N 0.65249(15) 0.06936(15) 0.33331(6) 0.0389(5) Uani 1.000000 1 . . .
N2 N 0.64979(14) 0.06816(14) 0.26185(6) 0.0347(4) Uani 1.000000 1 . . .
N3 N 0.43711(15) 0.14628(15) 0.30859(6) 0.0395(5) Uani 1.000000 1 . . .
N4 N 0.44411(17) 0.12398(18) 0.37704(7) 0.0538(6) Uani 1.000000 1 . . .
C1 C 0.6994(2) 0.08833(19) 0.36962(9) 0.0469(6) Uani 1.000000 1 . . .
H1 H 0.6634(2) 0.07233(19) 0.39371(9) 0.0562(8) Uiso 1.000000 1 R . .
C2 C 0.7978(2) 0.1302(2) 0.37309(9) 0.0571(7) Uani 1.000000 1 . . .
H2 H 0.8283(2) 0.1414(2) 0.39874(9) 0.0686(9) Uiso 1.000000 1 R . .
C3 C 0.8487(2) 0.1545(2) 0.33762(10) 0.0648(8) Uani 1.000000 1 . . .
H3 H 0.9150(2) 0.1835(2) 0.33892(10) 0.0777(10) Uiso 1.000000 1 R . .
C4 C 0.8034(2) 0.1369(2) 0.29979(8) 0.0526(7) Uani 1.000000 1 . . .
H4 H 0.8387(2) 0.1540(2) 0.27567(8) 0.0632(8) Uiso 1.000000 1 R . .
C5 C 0.70277(17) 0.09262(17) 0.29792(7) 0.0342(5) Uani 1.000000 1 . . .
C6 C 0.69473(18) 0.08563(17) 0.22562(8) 0.0394(6) Uani 1.000000 1 . . .
H6 H 0.76125(18) 0.11429(17) 0.22463(8) 0.0473(7) Uiso 1.000000 1 R . .
C7 C 0.4208(2) 0.1924(2) 0.34705(8) 0.0478(7) Uani 1.000000 1 . . .
C8 C 0.3873(2) 0.2934(2) 0.35630(10) 0.0639(8) Uani 1.000000 1 . . .
H8 H 0.3727(2) 0.3410(2) 0.33543(10) 0.0766(10) Uiso 1.000000 1 R . .
C9 C 0.3764(3) 0.3204(3) 0.39708(12) 0.0890(12) Uani 1.000000 1 . . .
H9 H 0.3540(3) 0.3871(3) 0.40402(12) 0.1068(14) Uiso 1.000000 1 R . .
C10 C 0.3982(3) 0.2506(3) 0.42733(11) 0.0904(12) Uani 1.000000 1 . . .
H10 H 0.3896(3) 0.2685(3) 0.45492(11) 0.1085(15) Uiso 1.000000 1 R . .
C11 C 0.4331(3) 0.1529(3) 0.41658(9) 0.0712(9) Uani 1.000000 1 . . .
H11 H 0.4496(3) 0.1056(3) 0.43731(9) 0.0855(11) Uiso 1.000000 1 R . .

loop_
_atom_site_aniso_label
_atom_site_aniso_U_11
_atom_site_aniso_U_22
_atom_site_aniso_U_33
_atom_site_aniso_U_12
_atom_site_aniso_U_13
_atom_site_aniso_U_23
Fe1 0.0341(3) 0.0434(3) 0.0418(3) -0.0063(2) -0.000000 0.000000
Fe2 0.0288(3) 0.0288(3) 0.0685(5) -0.000000 -0.000000 0.000000
N1 0.0363(11) 0.0342(11) 0.0461(13) -0.0012(9) -0.0024(9) -0.0035(9)
N2 0.0280(10) 0.0284(10) 0.0478(12) -0.0013(8) 0.0011(8) 0.0009(8)
N3 0.0392(11) 0.0356(11) 0.0437(12) -0.0048(9) 0.0061(9) -0.0037(9)
N4 0.0562(14) 0.0617(15) 0.0435(13) -0.0127(11) 0.0067(10) -0.0059(11)
C1 0.0451(15) 0.0439(14) 0.0517(16) -0.0012(11) -0.0042(12) -0.0082(12)
C2 0.0475(17) 0.0584(18) 0.0655(19) -0.0034(14) -0.0152(14) -0.0168(14)
C3 0.0405(16) 0.075(2) 0.079(2) -0.0197(14) -0.0056(15) -0.0187(17)
C4 0.0405(15) 0.0545(17) 0.0629(18) -0.0118(13) 0.0026(12) -0.0063(13)
C5 0.0264(12) 0.0247(11) 0.0516(16) 0.0011(9) -0.0009(10) -0.0036(9)
C6 0.0291(12) 0.0341(13) 0.0551(17) 0.0028(9) 0.0041(12) 0.0062(11)
C7 0.0435(15) 0.0495(16) 0.0505(16) -0.0154(12) 0.0134(12) -0.0104(13)
C8 0.082(2) 0.0455(16) 0.0638(19) -0.0105(15) 0.0208(16) -0.0133(14)
C9 0.128(3) 0.054(2) 0.085(3) -0.022(2) 0.040(2) -0.0280(19)
C10 0.139(3) 0.078(2) 0.054(2) -0.031(2) 0.027(2) -0.0246(19)
C11 0.088(2) 0.079(2) 0.0461(18) -0.0235(19) 0.0082(16) -0.0075(15)

loop_
_atom_type_symbol
_atom_type_scat_dispersion_real
_atom_type_scat_dispersion_imag
_atom_type_scat_Cromer_Mann_a1
_atom_type_scat_Cromer_Mann_a2
_atom_type_scat_Cromer_Mann_a3
_atom_type_scat_Cromer_Mann_a4
_atom_type_scat_Cromer_Mann_b1
_atom_type_scat_Cromer_Mann_b2
_atom_type_scat_Cromer_Mann_b3
_atom_type_scat_Cromer_Mann_b4
_atom_type_scat_Cromer_Mann_c
_atom_type_scat_source
_atom_type_scat_dispersion_source
H 0.00000 0.00000 0.49300 0.32291 0.14019 0.04081 10.51090 26.12570 3.14236 57.79970 0.0030380000826 'International Tables Volume C Table 6.1.1.4 (pp. 500-502)' 'Henke, Gullikson and Davis, At. Data and Nucl. Data Tables, 1993, 54, 2'
C 0.00347 0.00161 2.31000 1.02000 1.58860 0.86500 20.84390 10.20750 0.56870 51.65120 0.215599998832 'International Tables Volume C Table 6.1.1.4 (pp. 500-502)' 'Henke, Gullikson and Davis, At. Data and Nucl. Data Tables, 1993, 54, 2'
Fe 0.35822 0.84933 11.76950 7.35730 3.52220 2.30450 4.76110 0.30720 15.35350 76.88050 1.03690004349 'International Tables Volume C Table 6.1.1.4 (pp. 500-502)' 'Henke, Gullikson and Davis, At. Data and Nucl. Data Tables, 1993, 54, 2'
N 0.00653 0.00323 12.21260 3.13220 2.01250 1.16630 0.00570 9.89330 28.99750 0.58260 -11.5290002823 'International Tables Volume C Table 6.1.1.4 (pp. 500-502)' 'Henke, Gullikson and Davis, At. Data and Nucl. Data Tables, 1993, 54, 2'

loop_
_geom_angle_atom_site_label_1
_geom_angle_atom_site_label_2
_geom_angle_atom_site_label_3
_geom_angle
_geom_angle_site_symmetry_1
_geom_angle_site_symmetry_3
_geom_angle_publ_flag
N1 Fe1 Fe2 87.77(5) . 14 ?
N1 Fe1 Fe2 87.77(5) 4_655 14 ?
N1 Fe1 N1 175.54(11) 4_655 . ?
N3 Fe1 Fe2 66.59(5) 4_655 14 ?
N3 Fe1 Fe2 66.59(5) . 14 ?
N3 Fe1 N1 90.21(7) . 4_655 ?
N3 Fe1 N1 88.02(7) 4_655 4_655 ?
N3 Fe1 N1 90.21(7) 4_655 . ?
N3 Fe1 N1 88.02(7) . . ?
N3 Fe1 N3 133.17(11) 4_655 . ?
N4 Fe1 Fe2 127.40(6) . 14 ?
N4 Fe1 Fe2 127.40(6) 4_655 14 ?
N4 Fe1 N1 91.50(8) . 4_655 ?
N4 Fe1 N1 91.20(8) 4_655 4_655 ?
N4 Fe1 N1 91.20(8) . . ?
N4 Fe1 N1 91.50(8) 4_655 . ?
N4 Fe1 N3 60.82(8) 4_655 4_655 ?
N4 Fe1 N3 165.99(8) . 4_655 ?
N4 Fe1 N3 165.99(8) 4_655 . ?
N4 Fe1 N3 60.82(8) . . ?
N4 Fe1 N4 105.21(12) 4_655 . ?
Fe1 Fe2 Fe1 180.0 14 . ?
N2 Fe2 Fe1 79.69(5) 4_655 . ?
N2 Fe2 Fe1 100.31(5) . 14 ?
N2 Fe2 Fe1 100.31(5) 14 . ?
N2 Fe2 Fe1 79.69(5) 15_545 14 ?
N2 Fe2 Fe1 100.31(5) 15_545 . ?
N2 Fe2 Fe1 79.69(5) . . ?
N2 Fe2 Fe1 79.69(5) 14 14 ?
N2 Fe2 Fe1 100.31(5) 4_655 14 ?
N2 Fe2 N2 159.39(11) 4_655 . ?
N2 Fe2 N2 91.83(2) 14 . ?
N2 Fe2 N2 91.834(19) 4_655 15_545 ?
N2 Fe2 N2 91.83(2) . 15_545 ?
N2 Fe2 N2 159.39(11) 14 15_545 ?
N2 Fe2 N2 91.834(19) 14 4_655 ?
C1 N1 Fe1 116.61(17) . 4_655 ?
C5 N1 Fe1 124.02(15) . 4_655 ?
C5 N1 C1 119.4(2) . . ?
C5 N2 Fe2 132.94(15) . 14 ?
C6 N2 Fe2 107.44(16) . 14 ?
C6 N2 C5 119.61(19) . . ?
C6 N3 Fe1 145.15(17) 15_545 . ?
C7 N3 Fe1 93.26(16) . . ?
C7 N3 C6 121.6(2) . 15_545 ?
C7 N4 Fe1 96.12(16) . . ?
C11 N4 Fe1 144.6(2) . . ?
C11 N4 C7 119.1(3) . . ?
C2 C1 N1 123.5(3) . . ?
C3 C2 C1 117.5(3) . . ?
C4 C3 C2 120.9(3) . . ?
C5 C4 C3 119.4(3) . . ?
N2 C5 N1 115.6(2) . . ?
C4 C5 N1 119.3(2) . . ?
C4 C5 N2 125.1(2) . . ?
N3 C6 N2 120.5(2) 14 . ?
N4 C7 N3 109.6(2) . . ?
C8 C7 N3 129.1(3) . . ?
C8 C7 N4 121.3(3) . . ?
C9 C8 C7 118.1(3) . . ?
C10 C9 C8 120.5(3) . . ?
C11 C10 C9 119.0(3) . . ?
C10 C11 N4 121.9(3) . . ?

loop_
_geom_bond_atom_site_label_1
_geom_bond_atom_site_label_2
_geom_bond_distance
_geom_bond_site_symmetry_2
_geom_bond_publ_flag
Fe1 Fe2 2.7839(5) 14 ?
Fe1 N1 2.1511(19) 4_655 ?
Fe1 N1 2.1511(19) . ?
Fe1 N3 2.226(2) . ?
Fe1 N3 2.226(2) 4_655 ?
Fe1 N4 2.196(2) . ?
Fe1 N4 2.196(2) 4_655 ?
Fe2 N2 2.1463(18) 14 ?
Fe2 N2 2.1463(18) 4_655 ?
Fe2 N2 2.1463(18) . ?
Fe2 N2 2.1463(18) 15_545 ?
N1 C1 1.344(3) . ?
N1 C5 1.350(3) . ?
N2 C5 1.388(3) . ?
N2 C6 1.327(3) . ?
N3 C6 1.304(3) 15_545 ?
N3 C7 1.396(3) . ?
N4 C7 1.344(3) . ?
N4 C11 1.342(4) . ?
C1 C2 1.377(4) . ?
C2 C3 1.358(4) . ?
C3 C4 1.376(4) . ?
C4 C5 1.411(3) . ?
C7 C8 1.398(4) . ?
C8 C9 1.373(4) . ?
C9 C10 1.357(5) . ?
C10 C11 1.376(5) . ?

loop_
_smtbx_masks_void_nr
_smtbx_masks_void_average_x
_smtbx_masks_void_average_y
_smtbx_masks_void_average_z
_smtbx_masks_void_volume
_smtbx_masks_void_count_electrons
_smtbx_masks_void_content
1 -0.726 -0.345 -0.579 1702.9 510.9 ?
